data_1520544
loop_
_publ_author_name
'Mart\'inez-Salvador, Sonia'
'Falvello, Larry R.'
'Mart\'in, Antonio'
'Menj\'on, Babil'

_publ_section_title
;
 A hexanuclear gold carbonyl cluster
;
_journal_issue 10
_journal_name_full 'Chem. Sci.'
_journal_page_first 5506
_journal_paper_doi 10.1039/C5SC01578B
_journal_volume 6
_journal_year 2015
_chemical_formula_moiety 'C24 H20 P +1, C2 Au2 Br F6 -1, C H2 Cl2 '
_chemical_formula_sum 'C27 H22 Au2 Br Cl2 F6 P'
_chemical_formula_weight 1036.16
_space_group_crystal_system monoclinic
_space_group_IT_number 14
_space_group_name_Hall '-P 2yn'
_space_group_name_H-M_alt 'P 1 21/n 1'
_symmetry_space_group_name_Hall '-P 2yn'
_symmetry_space_group_name_H-M 'P 1 21/n 1'
_atom_sites_solution_hydrogens geom
_atom_sites_solution_primary direct
_audit_creation_method SHELXL-2014/7
_audit_update_record
;
2015-02-17 deposited with the CCDC.
2015-06-15 downloaded from the CCDC.
;
_cell_angle_alpha 90
_cell_angle_beta 108.049(19)
_cell_angle_gamma 90
_cell_formula_units_Z 4
_cell_length_a 11.2208(16)
_cell_length_b 16.168(3)
_cell_length_c 17.031(3)
_cell_measurement_reflns_used 1637
_cell_measurement_temperature 100(1)
_cell_measurement_theta_max 27.8550
_cell_measurement_theta_min 8.6080
_cell_volume 2937.7(9)
_computing_cell_refinement
;
CrysAlisPro, Agilent Technologies,
Version 1.171.37.35 (release 13-08-2014 CrysAlis171 .NET)
(compiled Aug 13 2014,18:06:01)
;
_computing_data_collection
;
CrysAlisPro, Agilent Technologies,
Version 1.171.37.35 (release 13-08-2014 CrysAlis171 .NET)
(compiled Aug 13 2014,18:06:01)
;
_computing_data_reduction
;
CrysAlisPro, Agilent Technologies,
Version 1.171.37.35 (release 13-08-2014 CrysAlis171 .NET)
(compiled Aug 13 2014,18:06:01)
;
_computing_molecular_graphics
;
Brandenburg, K. (2006). <i>DIAMOND</i>. Crystal Impact GbR, Bonn, Germany. 
;
_computing_publication_material
;
Westrip, S. P. (2010). <i>J. Appl. Cryst.</i> <b>43</b>, 920--925.
;
_computing_structure_refinement 'SHELXL-2014/7 (Sheldrick, 2014)'
_computing_structure_solution
;
SIR-92;
Altomare, A., Cascarano, G., Giacovazzo, C., Guagliardi, A., Burla, M. C.,
Polidori, G. & Camalli, M. (1994). <i>J. Appl. Cryst.</i> <b>27</b>, 435.
;
_diffrn_ambient_temperature 100(1)
_diffrn_detector 'CCD plate'
_diffrn_detector_area_resol_mean 16.0655
_diffrn_detector_type Sapphire3
_diffrn_measured_fraction_theta_full 0.995
_diffrn_measured_fraction_theta_max 0.969
_diffrn_measurement_device 'four-circle diffractometer'
_diffrn_measurement_device_type 'Xcalibur, Sapphire3'
_diffrn_measurement_method '\w scans'
_diffrn_radiation_monochromator graphite
_diffrn_radiation_probe x-ray
_diffrn_radiation_type 'Mo K\a'
_diffrn_radiation_wavelength 0.71073
_diffrn_reflns_av_unetI/netI 0.0954
_diffrn_reflns_laue_measured_fraction_full 0.995
_diffrn_reflns_laue_measured_fraction_max 0.969
_diffrn_reflns_limit_h_max 14
_diffrn_reflns_limit_h_min -14
_diffrn_reflns_limit_k_max 20
_diffrn_reflns_limit_k_min -20
_diffrn_reflns_limit_l_max 22
_diffrn_reflns_limit_l_min -22
_diffrn_reflns_number 10326
_diffrn_reflns_point_group_measured_fraction_full 0.995
_diffrn_reflns_point_group_measured_fraction_max 0.969
_diffrn_reflns_theta_full 25.242
_diffrn_reflns_theta_max 27.490
_diffrn_reflns_theta_min 4.236
_diffrn_source 'Enhance (Mo) X-ray Source'
_exptl_absorpt_coefficient_mu 11.628
_exptl_absorpt_correction_T_max 1.00000
_exptl_absorpt_correction_T_min 0.69916
_exptl_absorpt_correction_type multi-scan
_exptl_absorpt_process_details
;
CrysAlisPro, Agilent Technologies,
Version 1.171.37.35 (release 13-08-2014 CrysAlis171 .NET)
(compiled Aug 13 2014,18:06:01)
Multi-scan absorption correction using spherical harmonics,
 implemented in SCALE3 ABSPACK scaling algorithm.
;
_exptl_crystal_colour colourless
_exptl_crystal_density_diffrn 2.343
_exptl_crystal_description needle
_exptl_crystal_F_000 1920
_exptl_crystal_size_max 0.53
_exptl_crystal_size_mid 0.08
_exptl_crystal_size_min 0.06
_refine_diff_density_max 3.845
_refine_diff_density_min -2.411
_refine_diff_density_rms 0.398
_refine_ls_extinction_method none
_refine_ls_goodness_of_fit_ref 1.060
_refine_ls_hydrogen_treatment constr
_refine_ls_matrix_type full
_refine_ls_number_parameters 390
_refine_ls_number_reflns 10326
_refine_ls_number_restraints 210
_refine_ls_restrained_S_all 1.081
_refine_ls_R_factor_all 0.1135
_refine_ls_R_factor_gt 0.0813
_refine_ls_shift/su_max 0.001
_refine_ls_shift/su_mean 0.000
_refine_ls_structure_factor_coef Fsqd
_refine_ls_weighting_details 'w=1/[\s^2^(Fo^2^)+(0.1652P)^2^] where P=(Fo^2^+2Fc^2^)/3'
_refine_ls_weighting_scheme calc
_refine_ls_wR_factor_gt 0.2471
_refine_ls_wR_factor_ref 0.2633
_reflns_Friedel_coverage 0.000
_reflns_number_gt 6600
_reflns_number_total 10326
_reflns_threshold_expression 'I > 2\s(I)'
_cod_data_source_file c5sc01578b2.cif
_cod_data_source_block 3
_cod_depositor_comments 'Adding full bibliography for 1520543--1520545.cif.'
_cod_database_code 1520544
_publcif_datablock.id {4188dfa1-2432-4abf-a834-4c707628924e}

_shelx_shelxl_version_number 2014/7
_shelx_space_group_comment
;
The symmetry employed for this shelxl refinement is uniquely defined
by the following loop, which should always be used as a source of
symmetry information in preference to the above space-group names.
They are only intended as comments.
;

loop_
_space_group_symop_operation_xyz
'x, y, z'
'-x+1/2, y+1/2, -z+1/2'
'-x, -y, -z'
'x-1/2, -y-1/2, z-1/2'

loop_
_atom_site_label
_atom_site_type_symbol
_atom_site_fract_x
_atom_site_fract_y
_atom_site_fract_z
_atom_site_U_iso_or_equiv
_atom_site_adp_type
_atom_site_occupancy
_atom_site_site_symmetry_order
_atom_site_calc_flag
_atom_site_refinement_flags_posn
_atom_site_refinement_flags_adp
_atom_site_refinement_flags_occupancy
_atom_site_disorder_assembly
_atom_site_disorder_group
Br1 Br 0.4730(2) 0.13127(14) 0.40915(14) 0.0410(6) Uani 0.5 1 d . . P . .
Au1 Au 0.40766(12) 0.09581(10) 0.52807(9) 0.0246(4) Uani 0.5 1 d D . P A -1
C1 C 0.3238(13) 0.0940(11) 0.6147(10) 0.048(3) Uani 0.5 1 d D U P A -1
F1 F 0.2006(9) 0.0891(9) 0.6080(8) 0.056(3) Uani 0.5 1 d D U P A -1
F2 F 0.3728(11) 0.1399(9) 0.6836(7) 0.056(3) Uani 0.5 1 d D U P A -1
F3 F 0.348(2) 0.0137(12) 0.6567(17) 0.071(6) Uani 0.5 1 d D U P A -1
Au2 Au 0.59269(12) -0.00108(10) 0.40616(9) 0.0267(4) Uani 0.5 1 d D . P A -2
C1A C 0.6762(13) -0.0940(11) 0.3853(10) 0.048(3) Uani 0.5 1 d D U P A -2
F1A F 0.7994(9) -0.0891(9) 0.3920(8) 0.056(3) Uani 0.5 1 d D U P A -2
F2A F 0.6272(11) -0.1399(9) 0.3164(7) 0.056(3) Uani 0.5 1 d D U P A -2
F3A F 0.692(2) -0.1594(14) 0.4432(12) 0.050(5) Uani 0.5 1 d D U P A -2
Br1A Br 0.5270(2) -0.13127(14) 0.59085(14) 0.0410(6) Uani 0.5 1 d . . P . .
Au3 Au 0.38462(12) -0.09518(10) 0.46176(9) 0.0271(4) Uani 0.5 1 d D . P A -1
C2 C 0.2335(18) -0.0831(15) 0.3574(13) 0.109(7) Uani 0.5 1 d D U P A -1
F4 F 0.1099(13) -0.0874(16) 0.3418(12) 0.130(7) Uani 0.5 1 d D U P A -1
F5 F 0.2580(17) -0.1149(14) 0.2916(10) 0.127(7) Uani 0.5 1 d D U P A -1
F6 F 0.221(3) 0.0055(14) 0.3378(18) 0.109(8) Uani 0.5 1 d D U P A -1
Au4 Au 0.66095(12) -0.00829(10) 0.61296(9) 0.0277(4) Uani 0.5 1 d D . P A -2
C2A C 0.7665(18) 0.0831(15) 0.6426(13) 0.109(7) Uani 0.5 1 d D U P A -2
F4A F 0.8901(13) 0.0874(16) 0.6582(12) 0.130(7) Uani 0.5 1 d D U P A -2
F5A F 0.7420(17) 0.1149(14) 0.7084(10) 0.127(7) Uani 0.5 1 d D U P A -2
F6A F 0.743(2) 0.1482(16) 0.5841(13) 0.082(7) Uani 0.5 1 d D U P A -2
P1 P 0.7770(4) 0.4425(3) 0.5620(3) 0.0190(9) Uani 1 1 d . U . . .
C3 C 0.6719(13) 0.4037(12) 0.6147(11) 0.022(3) Uani 1 1 d . U . . .
C4 C 0.6593(16) 0.3162(13) 0.6196(11) 0.026(4) Uani 1 1 d . U . . .
H4 H 0.7039 0.2804 0.5964 0.032 Uiso 1 1 calc R U . . .
C5 C 0.5793(18) 0.2867(14) 0.6596(13) 0.036(4) Uani 1 1 d . U . . .
H5 H 0.5657 0.2302 0.6624 0.043 Uiso 1 1 calc R U . . .
C6 C 0.5166(17) 0.3455(16) 0.6972(14) 0.037(5) Uani 1 1 d . U . . .
H6 H 0.4628 0.3257 0.7250 0.045 Uiso 1 1 calc R U . . .
C7 C 0.5324(17) 0.4250(15) 0.6938(14) 0.036(5) Uani 1 1 d . U . . .
H7 H 0.4909 0.4598 0.7202 0.043 Uiso 1 1 calc R U . . .
C8 C 0.6090(14) 0.4601(14) 0.6522(12) 0.028(4) Uani 1 1 d . U . . .
H8 H 0.6184 0.5171 0.6492 0.034 Uiso 1 1 calc R U . . .
C9 C 0.9252(14) 0.3915(10) 0.6072(11) 0.018(3) Uani 1 1 d . U . . .
C10 C 0.9779(14) 0.3886(12) 0.6925(11) 0.024(4) Uani 1 1 d . U . . .
H10 H 0.9371 0.4135 0.7262 0.029 Uiso 1 1 calc R U . . .
C11 C 1.0884(15) 0.3496(12) 0.7265(12) 0.027(4) Uani 1 1 d . U . . .
H11 H 1.1223 0.3487 0.7837 0.033 Uiso 1 1 calc R U . . .
C12 C 1.1513(16) 0.3120(13) 0.6808(13) 0.029(4) Uani 1 1 d . U . . .
H12 H 1.2271 0.2854 0.7057 0.034 Uiso 1 1 calc R U . . .
C13 C 1.0984(15) 0.3141(13) 0.5933(13) 0.028(4) Uani 1 1 d . U . . .
H13 H 1.1398 0.2876 0.5607 0.034 Uiso 1 1 calc R U . . .
C14 C 0.9884(14) 0.3541(11) 0.5563(12) 0.020(3) Uani 1 1 d . U . . .
H14 H 0.9557 0.3568 0.4990 0.024 Uiso 1 1 calc R U . . .
C15 C 0.7918(14) 0.5535(11) 0.5746(11) 0.019(3) Uani 1 1 d . U . . .
C16 C 0.8993(14) 0.5912(12) 0.6294(11) 0.020(3) Uani 1 1 d . U . . .
H16 H 0.9676 0.5591 0.6582 0.024 Uiso 1 1 calc R U . . .
C17 C 0.9021(17) 0.6713(12) 0.6394(13) 0.030(4) Uani 1 1 d . U . . .
H17 H 0.9727 0.6950 0.6764 0.036 Uiso 1 1 calc R U . . .
C18 C 0.8037(15) 0.7225(13) 0.5969(11) 0.026(4) Uani 1 1 d . U . . .
H18 H 0.8082 0.7794 0.6049 0.032 Uiso 1 1 calc R U . . .
C19 C 0.6987(16) 0.6861(13) 0.5421(13) 0.030(4) Uani 1 1 d . U . . .
H19 H 0.6320 0.7189 0.5123 0.036 Uiso 1 1 calc R U . . .
C20 C 0.6927(14) 0.6018(12) 0.5317(12) 0.024(4) Uani 1 1 d . U . . .
H20 H 0.6215 0.5776 0.4957 0.029 Uiso 1 1 calc R U . . .
C21 C 0.7192(14) 0.4202(12) 0.4544(11) 0.022(3) Uani 1 1 d . U . . .
C22 C 0.6207(14) 0.3660(11) 0.4199(11) 0.021(3) Uani 1 1 d . U . . .
H22 H 0.5810 0.3400 0.4537 0.025 Uiso 1 1 calc R U . . .
C23 C 0.5801(15) 0.3497(13) 0.3342(12) 0.027(4) Uani 1 1 d . U . . .
H23 H 0.5123 0.3150 0.3106 0.033 Uiso 1 1 calc R U . . .
C24 C 0.6438(14) 0.3868(12) 0.2871(12) 0.026(4) Uani 1 1 d . U . . .
H24 H 0.6221 0.3732 0.2313 0.031 Uiso 1 1 calc R U . . .
C25 C 0.7359(15) 0.4417(14) 0.3174(11) 0.027(4) Uani 1 1 d . U . . .
H25 H 0.7743 0.4663 0.2822 0.032 Uiso 1 1 calc R U . . .
C26 C 0.7758(16) 0.4631(13) 0.4026(11) 0.025(4) Uani 1 1 d . U . . .
H26 H 0.8365 0.5034 0.4234 0.030 Uiso 1 1 calc R U . . .
C27 C 0.9128(19) 0.1145(16) 0.4617(15) 0.046(6) Uani 1 1 d . . . . .
H27A H 0.9656 0.1279 0.5171 0.055 Uiso 1 1 calc R U . . .
H27B H 0.8523 0.0735 0.4664 0.055 Uiso 1 1 calc R U . . .
Cl1 Cl 1.0039(5) 0.0728(4) 0.4075(4) 0.0497(15) Uani 1 1 d . . . . .
Cl2 Cl 0.8323(5) 0.2045(4) 0.4156(4) 0.0571(18) Uani 1 1 d . . . . .

loop_
_atom_site_aniso_label
_atom_site_aniso_U_11
_atom_site_aniso_U_22
_atom_site_aniso_U_33
_atom_site_aniso_U_23
_atom_site_aniso_U_13
_atom_site_aniso_U_12
Br1 0.0655(13) 0.0302(12) 0.0352(12) 0.0068(11) 0.0271(10) 0.0089(11)
Au1 0.0347(7) 0.0182(7) 0.0239(8) 0.0049(6) 0.0135(6) 0.0087(6)
C1 0.059(6) 0.050(8) 0.039(7) -0.014(6) 0.020(6) -0.012(6)
F1 0.059(5) 0.064(9) 0.049(7) -0.018(6) 0.021(5) -0.012(5)
F2 0.068(6) 0.063(8) 0.040(6) -0.019(6) 0.022(5) -0.019(6)
F3 0.100(12) 0.053(8) 0.078(16) -0.003(8) 0.053(11) 0.009(8)
Au2 0.0358(7) 0.0205(8) 0.0288(8) 0.0071(7) 0.0175(6) 0.0086(6)
C1A 0.059(6) 0.050(8) 0.039(7) -0.014(6) 0.020(6) -0.012(6)
F1A 0.059(5) 0.064(9) 0.049(7) -0.018(6) 0.021(5) -0.012(5)
F2A 0.068(6) 0.063(8) 0.040(6) -0.019(6) 0.022(5) -0.019(6)
F3A 0.066(11) 0.049(12) 0.042(7) -0.013(8) 0.026(8) -0.001(9)
Br1A 0.0655(13) 0.0302(12) 0.0352(12) 0.0068(11) 0.0271(10) 0.0089(11)
Au3 0.0247(6) 0.0302(9) 0.0258(8) -0.0027(7) 0.0067(5) 0.0048(7)
C2 0.104(9) 0.148(16) 0.059(10) -0.032(10) 0.003(9) 0.052(11)
F4 0.105(8) 0.190(19) 0.076(12) -0.025(12) 0.002(8) 0.044(10)
F5 0.129(11) 0.178(18) 0.056(9) -0.028(11) 0.000(8) 0.082(12)
F6 0.097(16) 0.156(16) 0.050(18) -0.020(12) -0.012(14) 0.064(11)
Au4 0.0293(6) 0.0206(8) 0.0298(8) -0.0021(7) 0.0043(5) 0.0051(6)
C2A 0.104(9) 0.148(16) 0.059(10) -0.032(10) 0.003(9) 0.052(11)
F4A 0.105(8) 0.190(19) 0.076(12) -0.025(12) 0.002(8) 0.044(10)
F5A 0.129(11) 0.178(18) 0.056(9) -0.028(11) 0.000(8) 0.082(12)
F6A 0.079(13) 0.097(16) 0.050(10) -0.067(10) -0.011(9) 0.006(12)
P1 0.0205(19) 0.017(2) 0.021(2) 0.001(2) 0.0076(16) 0.0015(18)
C3 0.013(6) 0.027(8) 0.025(8) -0.001(8) 0.005(6) -0.006(7)
C4 0.033(8) 0.029(8) 0.016(9) 0.004(8) 0.007(7) 0.001(8)
C5 0.046(10) 0.028(10) 0.038(12) 0.006(10) 0.020(9) -0.010(9)
C6 0.026(9) 0.047(11) 0.040(12) 0.010(11) 0.013(8) 0.002(9)
C7 0.029(9) 0.045(10) 0.044(13) 0.016(11) 0.025(8) 0.018(9)
C8 0.022(8) 0.036(10) 0.029(10) -0.002(9) 0.010(7) 0.001(8)
C9 0.024(6) 0.006(7) 0.025(7) -0.002(7) 0.009(5) -0.004(6)
C10 0.020(7) 0.024(10) 0.027(7) -0.006(8) 0.005(6) -0.005(6)
C11 0.027(8) 0.019(11) 0.032(9) -0.002(8) 0.005(6) -0.004(7)
C12 0.030(8) 0.019(11) 0.039(9) 0.001(9) 0.013(7) -0.006(7)
C13 0.023(7) 0.031(12) 0.040(9) 0.001(10) 0.022(7) -0.002(7)
C14 0.021(7) 0.006(8) 0.036(9) -0.009(8) 0.013(6) -0.010(6)
C15 0.018(7) 0.011(6) 0.028(9) -0.006(6) 0.008(6) -0.002(5)
C16 0.022(7) 0.018(7) 0.019(9) -0.006(7) 0.003(6) -0.004(7)
C17 0.033(8) 0.010(8) 0.044(13) 0.001(8) 0.009(7) -0.009(7)
C18 0.030(8) 0.021(9) 0.031(11) 0.000(8) 0.015(7) -0.008(6)
C19 0.028(7) 0.024(9) 0.039(12) -0.013(9) 0.011(7) 0.004(7)
C20 0.017(7) 0.021(8) 0.031(11) 0.004(8) 0.003(6) -0.002(6)
C21 0.020(7) 0.022(10) 0.026(7) -0.013(7) 0.013(5) -0.004(7)
C22 0.019(7) 0.013(9) 0.032(8) -0.006(8) 0.012(6) -0.004(6)
C23 0.018(7) 0.024(11) 0.032(8) 0.005(8) -0.003(6) -0.005(7)
C24 0.024(8) 0.028(11) 0.023(8) -0.003(8) 0.003(6) 0.005(7)
C25 0.026(8) 0.035(12) 0.018(8) -0.004(9) 0.005(7) -0.003(7)
C26 0.030(8) 0.026(11) 0.021(7) -0.004(8) 0.012(7) -0.008(7)
C27 0.042(11) 0.053(17) 0.042(14) 0.020(13) 0.013(10) 0.014(11)
Cl1 0.061(3) 0.044(4) 0.048(4) 0.004(3) 0.023(3) 0.000(3)
Cl2 0.046(3) 0.023(3) 0.078(5) -0.004(3) -0.017(3) -0.001(2)

loop_
_atom_type_symbol
_atom_type_description
_atom_type_scat_dispersion_real
_atom_type_scat_dispersion_imag
_atom_type_scat_source
C C 0.0033 0.0016 'International Tables Vol C Tables 4.2.6.8 and 6.1.1.4'
H H 0.0000 0.0000 'International Tables Vol C Tables 4.2.6.8 and 6.1.1.4'
F F 0.0171 0.0103 'International Tables Vol C Tables 4.2.6.8 and 6.1.1.4'
P P 0.1023 0.0942 'International Tables Vol C Tables 4.2.6.8 and 6.1.1.4'
Cl Cl 0.1484 0.1585 'International Tables Vol C Tables 4.2.6.8 and 6.1.1.4'
Br Br -0.2901 2.4595 'International Tables Vol C Tables 4.2.6.8 and 6.1.1.4'
Au Au -2.0133 8.8022 'International Tables Vol C Tables 4.2.6.8 and 6.1.1.4'

loop_
_geom_angle_atom_site_label_1
_geom_angle_atom_site_label_2
_geom_angle_atom_site_label_3
_geom_angle
C1 Au1 Br1 164.0(5)
C1 Au1 Au3 103.8(5)
Br1 Au1 Au3 86.96(7)
F2 C1 F1 103.6(12)
F2 C1 F3 95.6(14)
F1 C1 F3 91.3(13)
F2 C1 Au1 118.6(10)
F1 C1 Au1 130.2(11)
F3 C1 Au1 108.4(13)
C1A Au2 Br1 170.3(5)
C1A Au2 Au4 101.9(5)
Br1 Au2 Au4 87.62(7)
F2A C1A F1A 103.6(12)
F2A C1A F3A 97.2(14)
F1A C1A F3A 94.4(13)
F2A C1A Au2 121.0(12)
F1A C1A Au2 119.9(12)
F3A C1A Au2 115.6(13)
C2 Au3 Br1A 166.4(7)
C2 Au3 Au1 99.5(7)
Br1A Au3 Au1 87.33(8)
F4 C2 F5 106.5(16)
F4 C2 F6 89.2(15)
F5 C2 F6 102.4(17)
F4 C2 Au3 134.4(14)
F5 C2 Au3 111.1(13)
F6 C2 Au3 106.5(16)
C2A Au4 Br1A 173.5(7)
C2A Au4 F5A 30.4(6)
Br1A Au4 F5A 144.2(5)
C2A Au4 Au2 100.1(6)
Br1A Au4 Au2 86.41(7)
F5A Au4 Au2 124.0(5)
F4A C2A F5A 106.5(16)
F4A C2A F6A 93.3(16)
F5A C2A F6A 105.2(16)
F4A C2A Au4 129.2(16)
F5A C2A Au4 104.7(14)
F6A C2A Au4 115.7(16)
C2A F5A Au4 44.9(11)
C21 P1 C3 110.9(8)
C21 P1 C9 109.9(8)
C3 P1 C9 106.7(8)
C21 P1 C15 108.3(9)
C3 P1 C15 109.7(8)
C9 P1 C15 111.4(8)
C8 C3 C4 122.5(16)
C8 C3 P1 119.6(15)
C4 C3 P1 117.9(13)
C5 C4 C3 117.8(18)
C5 C4 H4 121.1
C3 C4 H4 121.1
C4 C5 C6 118(2)
C4 C5 H5 120.8
C6 C5 H5 120.8
C7 C6 C5 122.5(18)
C7 C6 H6 118.8
C5 C6 H6 118.8
C6 C7 C8 123(2)
C6 C7 H7 118.7
C8 C7 H7 118.7
C7 C8 C3 116(2)
C7 C8 H8 122.0
C3 C8 H8 122.0
C10 C9 C14 119.6(16)
C10 C9 P1 120.0(13)
C14 C9 P1 120.4(14)
C11 C10 C9 120.1(17)
C11 C10 H10 119.9
C9 C10 H10 119.9
C12 C11 C10 122.5(19)
C12 C11 H11 118.7
C10 C11 H11 118.7
C11 C12 C13 118.2(18)
C11 C12 H12 120.9
C13 C12 H12 120.9
C14 C13 C12 121.2(17)
C14 C13 H13 119.4
C12 C13 H13 119.4
C13 C14 C9 118.3(18)
C13 C14 H14 120.8
C9 C14 H14 120.8
C20 C15 C16 119.5(17)
C20 C15 P1 118.3(13)
C16 C15 P1 122.2(13)
C17 C16 C15 119.6(18)
C17 C16 H16 120.2
C15 C16 H16 120.2
C16 C17 C18 122.7(19)
C16 C17 H17 118.6
C18 C17 H17 118.6
C19 C18 C17 118.0(19)
C19 C18 H18 121.0
C17 C18 H18 121.0
C20 C19 C18 120.3(18)
C20 C19 H19 119.8
C18 C19 H19 119.8
C15 C20 C19 119.9(17)
C15 C20 H20 120.0
C19 C20 H20 120.0
C22 C21 C26 119.7(16)
C22 C21 P1 123.5(13)
C26 C21 P1 116.8(13)
C21 C22 C23 120.9(16)
C21 C22 H22 119.5
C23 C22 H22 119.5
C24 C23 C22 117.7(16)
C24 C23 H23 121.1
C22 C23 H23 121.1
C25 C24 C23 123.0(18)
C25 C24 H24 118.5
C23 C24 H24 118.5
C24 C25 C26 121.1(17)
C24 C25 H25 119.5
C26 C25 H25 119.5
C21 C26 C25 117.2(17)
C21 C26 H26 121.4
C25 C26 H26 121.4
Cl1 C27 Cl2 113.2(13)
Cl1 C27 H27A 108.9
Cl2 C27 H27A 108.9
Cl1 C27 H27B 108.9
Cl2 C27 H27B 108.9
H27A C27 H27B 107.8

loop_
_geom_bond_atom_site_label_1
_geom_bond_atom_site_label_2
_geom_bond_distance
Br1 Au1 2.426(2)
Br1 Au2 2.536(3)
Au1 C1 1.981(16)
Au1 Au3 3.271(2)
C1 F2 1.353(15)
C1 F1 1.354(14)
C1 F3 1.466(19)
Au2 C1A 1.862(17)
Au2 Au4 3.366(2)
C1A F2A 1.353(15)
C1A F1A 1.354(14)
C1A F3A 1.419(19)
Br1A Au3 2.356(3)
Br1A Au4 2.450(3)
Au3 C2 2.05(2)
C2 F4 1.330(16)
C2 F5 1.338(16)
C2 F6 1.47(2)
Au4 C2A 1.86(2)
Au4 F5A 2.55(2)
C2A F4A 1.330(16)
C2A F5A 1.338(16)
C2A F6A 1.42(2)
P1 C21 1.781(18)
P1 C3 1.801(16)
P1 C9 1.801(16)
P1 C15 1.809(19)
C3 C8 1.42(3)
C3 C4 1.43(3)
C4 C5 1.37(2)
C4 H4 0.9300
C5 C6 1.45(3)
C5 H5 0.9300
C6 C7 1.30(3)
C6 H6 0.9300
C7 C8 1.39(3)
C7 H7 0.9300
C8 H8 0.9300
C9 C10 1.39(3)
C9 C14 1.41(2)
C10 C11 1.35(3)
C10 H10 0.9300
C11 C12 1.35(3)
C11 H11 0.9300
C12 C13 1.42(3)
C12 H12 0.9300
C13 C14 1.36(3)
C13 H13 0.9300
C14 H14 0.9300
C15 C20 1.37(2)
C15 C16 1.41(2)
C16 C17 1.30(3)
C16 H16 0.9300
C17 C18 1.39(3)
C17 H17 0.9300
C18 C19 1.39(3)
C18 H18 0.9300
C19 C20 1.37(3)
C19 H19 0.9300
C20 H20 0.9300
C21 C22 1.39(2)
C21 C26 1.42(2)
C22 C23 1.41(3)
C22 H22 0.9300
C23 C24 1.37(3)
C23 H23 0.9300
C24 C25 1.34(3)
C24 H24 0.9300
C25 C26 1.42(3)
C25 H25 0.9300
C26 H26 0.9300
C27 Cl1 1.71(2)
C27 Cl2 1.76(2)
C27 H27A 0.9700
C27 H27B 0.9700

loop_
_cell_oxdiff_twin_id
_cell_oxdiff_twin_matrix_11
_cell_oxdiff_twin_matrix_12
_cell_oxdiff_twin_matrix_13
_cell_oxdiff_twin_matrix_21
_cell_oxdiff_twin_matrix_22
_cell_oxdiff_twin_matrix_23
_cell_oxdiff_twin_matrix_31
_cell_oxdiff_twin_matrix_32
_cell_oxdiff_twin_matrix_33
1 1.0000 0.0000 0.0000 0.0000 1.0000 0.0000 0.0000 0.0000 1.0000
2 -1.0020 0.0008 0.0019 -0.0043 -1.0020 -0.0052 0.9450 -0.0072 0.9997
3 -1.0078 0.0143 -0.0230 0.0281 1.0012 -0.0049 0.0545 -0.0118 -0.9876
